data_2214578
loop_
_publ_author_name
'Espino, Gustavo'
'Brown, John M.'
'Cowley, Andrew R.'

_publ_section_title
<i>trans</i>-Bromido[4,5-difluoro-2-(trifluoromethylsulfonyloxy)phenyl-\k<i>C</i>^1^]bis(triphenylphosphine-\k<i>P</i>)palladium(II)
_journal_coeditor_code CI2391
_journal_issue 8
_journal_name_full 'Acta Crystallographica Section E'
_journal_page_first m2047
_journal_page_last m2048
_journal_paper_doi 10.1107/S1600536807031492
_journal_volume 63
_journal_year 2007
_chemical_formula_iupac '[Pd Br (C7 H2 F5 O3 S) (C18 H15 P)2]'
_chemical_formula_moiety 'C43 H32 Br1 F5 O3 P2 Pd1 S1'
_chemical_formula_sum 'C43 H32 Br F5 O3 P2 Pd S'
_chemical_formula_weight 972.03
_chemical_name_systematic
;
<i>trans</i>-Bromido[4,5-difluoro-2-(trifluoromethylsulfonyloxy)phenyl-
\k<i>C</i>^1^)bis(triphenylphosphine-\k<i>P</i>)palladium(II)
;
_space_group_IT_number 14
_symmetry_cell_setting monoclinic
_symmetry_space_group_name_Hall '-P 2yn'
_symmetry_space_group_name_H-M 'P 1 21/n 1'
_atom_sites_solution_hydrogens geom
_atom_sites_solution_primary direct
_audit_creation_method CRYSTALS_ver_12.84
_cell_angle_alpha 90
_cell_angle_beta 103.0167(9)
_cell_angle_gamma 90
_cell_formula_units_Z 4
_cell_length_a 14.4320(2)
_cell_length_b 14.3157(3)
_cell_length_c 19.5504(3)
_cell_measurement_reflns_used 29420
_cell_measurement_temperature 150
_cell_measurement_theta_max 28
_cell_measurement_theta_min 5
_cell_volume 3935.41(12)
_computing_cell_refinement 'DENZO/SCALEPACK (Otwinowski & Minor, 1997)'
_computing_data_collection 'COLLECT (Nonius, 2001)'
_computing_data_reduction DENZO/SCALEPACK
_computing_molecular_graphics
;
ORTEP-3 (Farrugia, 1997) and Mercury (Macrae <i>et al.</i>,
2006)'
;
_computing_publication_material CRYSTALS
_computing_structure_refinement 'CRYSTALS (Betteridge <i>et al.</i>,  2003)'
_computing_structure_solution 'SIR92 (Altomare <i>et al.</i>,  1994)'
_diffrn_ambient_temperature 150
_diffrn_measured_fraction_theta_full 0.991
_diffrn_measured_fraction_theta_max 0.988
_diffrn_measurement_device_type 'Nonius KappaCCD'
_diffrn_measurement_method \w
_diffrn_radiation_monochromator graphite
_diffrn_radiation_type 'Mo K\a'
_diffrn_radiation_wavelength 0.71073
_diffrn_reflns_av_R_equivalents 0.047
_diffrn_reflns_limit_h_max 18
_diffrn_reflns_limit_h_min -18
_diffrn_reflns_limit_k_max 18
_diffrn_reflns_limit_k_min -18
_diffrn_reflns_limit_l_max 25
_diffrn_reflns_limit_l_min -24
_diffrn_reflns_number 29420
_diffrn_reflns_theta_full 25.551
_diffrn_reflns_theta_max 27.474
_diffrn_reflns_theta_min 5.107
_diffrn_standards_number 0
_exptl_absorpt_coefficient_mu 1.685
_exptl_absorpt_correction_T_max 0.87
_exptl_absorpt_correction_T_min 0.87
_exptl_absorpt_correction_type multi-scan
_exptl_absorpt_process_details '(DENZO/SCALEPACK; Otwinowski & Minor, 1997)'
_exptl_crystal_colour 'pale yellow'
_exptl_crystal_density_diffrn 1.640
_exptl_crystal_description Block
_exptl_crystal_F_000 1944
_exptl_crystal_size_max 0.12
_exptl_crystal_size_mid 0.08
_exptl_crystal_size_min 0.08
_refine_diff_density_max 0.43
_refine_diff_density_min -0.69
_refine_ls_extinction_method none
_refine_ls_goodness_of_fit_ref 1.0945
_refine_ls_hydrogen_treatment constr
_refine_ls_matrix_type full
_refine_ls_number_parameters 505
_refine_ls_number_reflns 5917
_refine_ls_number_restraints 0
_refine_ls_R_factor_all 0.0580
_refine_ls_R_factor_gt 0.0301
_refine_ls_shift/su_max 0.002206
_refine_ls_structure_factor_coef F
_refine_ls_weighting_details
;
w = [1-(F~o~-F~c~)^2^/36\s^2^(F)]^2^/
[0.323T~0~(x)+0.164E-01T~1~(x)+0.115T~2~(x)]
where T~i~ are Chebychev polynomials and x = F~c~/F~max~
(Watkin, 1994; Prince, 1982)
;
_refine_ls_weighting_scheme calc
_refine_ls_wR_factor_all 0.0534
_refine_ls_wR_factor_gt 0.0317
_refine_ls_wR_factor_ref 0.0317
_reflns_number_gt 5917
_reflns_number_total 9258
_reflns_threshold_expression I>3.0\s(I)
_cod_data_source_file ci2391.cif
_cod_data_source_block I
_cod_original_sg_symbol_H-M 'P 21/n'
_cod_original_formula_sum 'C43 H32 Br1 F5 O3 P2 Pd1 S1'
_cod_database_code 2214578
_cod_database_fobs_code 2214578

loop_
_symmetry_equiv_pos_as_xyz
x,y,z
-x,-y,-z
-x+1/2,y+1/2,-z+1/2
x+1/2,-y+1/2,z+1/2

loop_
_atom_site_type_symbol
_atom_site_label
_atom_site_fract_x
_atom_site_fract_y
_atom_site_fract_z
_atom_site_U_iso_or_equiv
_atom_site_adp_type
_atom_site_occupancy
Pd Pd1 0.329188(16) 0.324809(16) 0.601732(12) 0.0171 Uani 1.0000
Br Br1 0.34657(2) 0.25546(2) 0.720712(17) 0.0263 Uani 1.0000
C C1 0.3092(2) 0.3810(2) 0.50513(16) 0.0211 Uani 1.0000
C C2 0.3638(2) 0.4559(2) 0.48901(17) 0.0236 Uani 1.0000
C C3 0.3449(2) 0.4939(2) 0.42243(18) 0.0275 Uani 1.0000
C C4 0.2725(3) 0.4591(3) 0.37014(17) 0.0307 Uani 1.0000
C C5 0.2185(2) 0.3853(3) 0.38228(18) 0.0292 Uani 1.0000
C C6 0.2389(2) 0.3490(2) 0.45023(16) 0.0223 Uani 1.0000
F F1 0.39784(16) 0.56600(15) 0.40802(12) 0.0400 Uani 1.0000
F F2 0.25560(16) 0.49941(18) 0.30544(11) 0.0440 Uani 1.0000
O O1 0.18666(16) 0.26748(16) 0.46369(12) 0.0273 Uani 1.0000
S S1 0.07900(6) 0.26758(7) 0.46216(5) 0.0326 Uani 1.0000
O O2 0.03476(19) 0.3504(2) 0.43190(16) 0.0479 Uani 1.0000
O O3 0.0657(2) 0.2320(2) 0.52674(15) 0.0472 Uani 1.0000
C C7 0.0455(3) 0.1723(4) 0.3980(2) 0.0506 Uani 1.0000
F F3 -0.0461(2) 0.1579(3) 0.38763(17) 0.0851 Uani 1.0000
F F4 0.0915(2) 0.0951(2) 0.42243(16) 0.0699 Uani 1.0000
F F5 0.0676(2) 0.1954(2) 0.33823(13) 0.0643 Uani 1.0000
P P1 0.26893(5) 0.46045(5) 0.64151(4) 0.0186 Uani 1.0000
C C8 0.2361(2) 0.5534(2) 0.57685(17) 0.0224 Uani 1.0000
C C9 0.1532(2) 0.5402(2) 0.52444(18) 0.0277 Uani 1.0000
C C10 0.1291(3) 0.6030(3) 0.46960(19) 0.0381 Uani 1.0000
C C11 0.1871(3) 0.6800(3) 0.4666(2) 0.0432 Uani 1.0000
C C12 0.2677(3) 0.6936(3) 0.5184(2) 0.0410 Uani 1.0000
C C13 0.2925(3) 0.6312(2) 0.57362(18) 0.0299 Uani 1.0000
C C14 0.3633(2) 0.5113(2) 0.70937(16) 0.0214 Uani 1.0000
C C15 0.4573(2) 0.4921(2) 0.70651(18) 0.0265 Uani 1.0000
C C16 0.5327(2) 0.5294(3) 0.7558(2) 0.0327 Uani 1.0000
C C17 0.5145(3) 0.5856(3) 0.80912(18) 0.0323 Uani 1.0000
C C18 0.4220(3) 0.6051(3) 0.81227(18) 0.0313 Uani 1.0000
C C19 0.3462(2) 0.5684(2) 0.76294(18) 0.0289 Uani 1.0000
C C20 0.1609(2) 0.4516(2) 0.67506(15) 0.0205 Uani 1.0000
C C21 0.1219(2) 0.3642(2) 0.68444(18) 0.0262 Uani 1.0000
C C22 0.0368(2) 0.3604(3) 0.7063(2) 0.0324 Uani 1.0000
C C23 -0.0085(2) 0.4412(3) 0.71997(19) 0.0322 Uani 1.0000
C C24 0.0308(2) 0.5272(2) 0.71130(17) 0.0284 Uani 1.0000
C C25 0.1149(2) 0.5329(2) 0.68816(17) 0.0242 Uani 1.0000
P P2 0.40604(5) 0.19609(5) 0.56595(4) 0.0187 Uani 1.0000
C C26 0.3561(2) 0.0843(2) 0.58363(15) 0.0213 Uani 1.0000
C C27 0.2581(2) 0.0795(2) 0.5773(2) 0.0294 Uani 1.0000
C C28 0.2150(3) -0.0047(3) 0.5866(2) 0.0364 Uani 1.0000
C C29 0.2686(3) -0.0843(2) 0.6040(2) 0.0344 Uani 1.0000
C C30 0.3662(3) -0.0799(2) 0.6113(2) 0.0355 Uani 1.0000
C C31 0.4099(2) 0.0037(2) 0.60090(19) 0.0284 Uani 1.0000
C C32 0.5332(2) 0.1896(2) 0.60660(16) 0.0215 Uani 1.0000
C C33 0.5688(2) 0.2357(2) 0.66937(17) 0.0259 Uani 1.0000
C C34 0.6651(2) 0.2283(3) 0.70215(18) 0.0325 Uani 1.0000
C C35 0.7246(2) 0.1736(3) 0.6724(2) 0.0325 Uani 1.0000
C C36 0.6900(2) 0.1285(2) 0.6093(2) 0.0315 Uani 1.0000
C C37 0.5944(2) 0.1359(2) 0.57637(18) 0.0267 Uani 1.0000
C C38 0.4036(2) 0.1914(2) 0.47197(16) 0.0210 Uani 1.0000
C C39 0.4543(2) 0.2595(2) 0.44329(17) 0.0249 Uani 1.0000
C C40 0.4446(2) 0.2662(3) 0.37136(18) 0.0301 Uani 1.0000
C C41 0.3848(3) 0.2034(3) 0.32734(18) 0.0326 Uani 1.0000
C C42 0.3373(3) 0.1350(3) 0.35490(17) 0.0317 Uani 1.0000
C C43 0.3459(2) 0.1290(2) 0.42744(17) 0.0275 Uani 1.0000
H H21 0.4168 0.4817 0.5262 0.0290 Uiso 1.0000
H H51 0.1670 0.3586 0.3444 0.0352 Uiso 1.0000
H H91 0.1113 0.4852 0.5267 0.0343 Uiso 1.0000
H H101 0.0701 0.5932 0.4321 0.0459 Uiso 1.0000
H H111 0.1700 0.7254 0.4269 0.0534 Uiso 1.0000
H H121 0.3089 0.7491 0.5162 0.0512 Uiso 1.0000
H H131 0.3511 0.6422 0.6112 0.0371 Uiso 1.0000
H H151 0.4704 0.4509 0.6685 0.0328 Uiso 1.0000
H H161 0.5997 0.5159 0.7528 0.0393 Uiso 1.0000
H H171 0.5685 0.6120 0.8453 0.0381 Uiso 1.0000
H H181 0.4093 0.6460 0.8506 0.0373 Uiso 1.0000
H H191 0.2795 0.5831 0.7658 0.0350 Uiso 1.0000
H H211 0.1548 0.3055 0.6755 0.0319 Uiso 1.0000
H H221 0.0078 0.2983 0.7123 0.0405 Uiso 1.0000
H H231 -0.0695 0.4374 0.7361 0.0404 Uiso 1.0000
H H241 -0.0015 0.5856 0.7217 0.0348 Uiso 1.0000
H H251 0.1423 0.5954 0.6809 0.0295 Uiso 1.0000
H H271 0.2185 0.1371 0.5660 0.0360 Uiso 1.0000
H H281 0.1444 -0.0076 0.5806 0.0451 Uiso 1.0000
H H291 0.2374 -0.1447 0.6113 0.0426 Uiso 1.0000
H H301 0.4055 -0.1375 0.6241 0.0421 Uiso 1.0000
H H311 0.4804 0.0058 0.6059 0.0341 Uiso 1.0000
H H331 0.5254 0.2744 0.6912 0.0314 Uiso 1.0000
H H341 0.6909 0.2624 0.7470 0.0378 Uiso 1.0000
H H351 0.7931 0.1667 0.6967 0.0382 Uiso 1.0000
H H361 0.7337 0.0905 0.5873 0.0381 Uiso 1.0000
H H371 0.5692 0.1028 0.5309 0.0324 Uiso 1.0000
H H391 0.4977 0.3033 0.4752 0.0301 Uiso 1.0000
H H401 0.4798 0.3153 0.3511 0.0377 Uiso 1.0000
H H411 0.3767 0.2084 0.2753 0.0397 Uiso 1.0000
H H421 0.2964 0.0894 0.3230 0.0371 Uiso 1.0000
H H431 0.3104 0.0797 0.4472 0.0328 Uiso 1.0000

loop_
_atom_site_aniso_label
_atom_site_aniso_U_11
_atom_site_aniso_U_22
_atom_site_aniso_U_33
_atom_site_aniso_U_12
_atom_site_aniso_U_13
_atom_site_aniso_U_23
Pd1 0.01936(11) 0.01532(10) 0.01728(11) 0.00154(9) 0.00543(8) 0.00046(9)
Br1 0.03054(17) 0.02712(16) 0.02220(15) 0.00269(13) 0.00787(13) 0.00649(13)
C1 0.0205(15) 0.0175(14) 0.0274(16) 0.0036(12) 0.0100(12) -0.0031(12)
C2 0.0220(15) 0.0234(16) 0.0270(16) 0.0047(12) 0.0092(13) 0.0001(13)
C3 0.0279(17) 0.0274(17) 0.0322(18) 0.0032(13) 0.0170(15) 0.0060(14)
C4 0.0370(19) 0.0377(19) 0.0207(16) 0.0141(16) 0.0133(14) 0.0110(14)
C5 0.0302(18) 0.0332(18) 0.0247(16) 0.0079(15) 0.0070(14) 0.0007(14)
C6 0.0244(15) 0.0216(15) 0.0212(15) 0.0040(12) 0.0056(12) 0.0022(12)
F1 0.0416(12) 0.0365(12) 0.0470(13) -0.0025(10) 0.0209(10) 0.0164(10)
F2 0.0467(13) 0.0616(15) 0.0256(11) 0.0122(11) 0.0122(10) 0.0203(10)
O1 0.0242(12) 0.0246(12) 0.0315(12) -0.0043(9) 0.0029(10) 0.0002(10)
S1 0.0241(4) 0.0417(5) 0.0318(5) 0.0032(4) 0.0063(3) 0.0100(4)
O2 0.0287(14) 0.0540(18) 0.0621(19) 0.0158(12) 0.0126(13) 0.0246(15)
O3 0.0430(16) 0.064(2) 0.0386(15) 0.0112(14) 0.0178(13) 0.0201(14)
C7 0.044(2) 0.061(3) 0.039(2) -0.025(2) -0.0057(18) 0.004(2)
F3 0.0478(16) 0.121(3) 0.074(2) -0.0506(18) -0.0132(14) 0.0256(19)
F4 0.087(2) 0.0438(16) 0.0671(18) -0.0166(15) -0.0074(16) -0.0074(14)
F5 0.0681(18) 0.088(2) 0.0324(12) -0.0339(16) 0.0027(12) -0.0090(13)
P1 0.0206(4) 0.0165(4) 0.0200(4) 0.0019(3) 0.0071(3) -0.0007(3)
C8 0.0263(16) 0.0185(15) 0.0247(16) 0.0056(12) 0.0104(13) -0.0007(12)
C9 0.0311(17) 0.0266(17) 0.0280(17) 0.0053(14) 0.0120(14) 0.0028(14)
C10 0.042(2) 0.042(2) 0.0309(19) 0.0152(18) 0.0095(16) 0.0100(17)
C11 0.063(3) 0.036(2) 0.035(2) 0.019(2) 0.0195(19) 0.0153(17)
C12 0.062(3) 0.0226(18) 0.044(2) 0.0010(17) 0.023(2) 0.0078(16)
C13 0.043(2) 0.0191(16) 0.0310(18) -0.0010(14) 0.0146(16) 0.0012(13)
C14 0.0255(16) 0.0173(14) 0.0215(15) -0.0001(12) 0.0058(12) -0.0005(12)
C15 0.0242(16) 0.0246(16) 0.0332(18) 0.0015(13) 0.0122(14) -0.0003(14)
C16 0.0212(16) 0.037(2) 0.040(2) -0.0009(14) 0.0073(14) -0.0012(16)
C17 0.0334(19) 0.0314(18) 0.0306(18) -0.0083(15) 0.0038(15) -0.0033(15)
C18 0.0356(19) 0.0298(18) 0.0278(17) -0.0022(15) 0.0058(14) -0.0079(14)
C19 0.0289(17) 0.0286(17) 0.0299(17) 0.0033(14) 0.0081(14) -0.0065(14)
C20 0.0227(15) 0.0221(15) 0.0178(14) 0.0007(12) 0.0068(12) -0.0006(12)
C21 0.0249(16) 0.0254(16) 0.0295(17) 0.0021(13) 0.0088(14) 0.0007(13)
C22 0.0282(18) 0.0302(18) 0.043(2) 0.0004(14) 0.0165(16) 0.0047(16)
C23 0.0264(17) 0.040(2) 0.0343(19) 0.0024(15) 0.0157(15) 0.0051(16)
C24 0.0289(17) 0.0321(18) 0.0260(17) 0.0069(14) 0.0104(14) 0.0017(14)
C25 0.0247(16) 0.0235(16) 0.0256(16) 0.0020(13) 0.0081(13) -0.0001(13)
P2 0.0200(4) 0.0173(4) 0.0187(4) 0.0021(3) 0.0038(3) -0.0009(3)
C26 0.0268(16) 0.0194(14) 0.0177(14) 0.0002(12) 0.0048(12) -0.0009(12)
C27 0.0254(17) 0.0216(16) 0.043(2) 0.0033(13) 0.0112(15) 0.0040(15)
C28 0.0315(19) 0.0263(18) 0.055(2) -0.0045(15) 0.0174(18) -0.0019(17)
C29 0.040(2) 0.0210(16) 0.045(2) -0.0044(15) 0.0168(17) -0.0013(15)
C30 0.040(2) 0.0188(16) 0.046(2) 0.0048(15) 0.0068(17) 0.0014(15)
C31 0.0283(17) 0.0222(16) 0.0348(18) 0.0037(13) 0.0070(14) -0.0004(14)
C32 0.0198(14) 0.0228(15) 0.0212(15) 0.0026(12) 0.0033(12) 0.0040(12)
C33 0.0231(16) 0.0287(17) 0.0268(16) -0.0005(13) 0.0074(13) 0.0010(14)
C34 0.0256(17) 0.043(2) 0.0256(17) -0.0035(15) -0.0005(13) -0.0023(15)
C35 0.0199(15) 0.0355(18) 0.0400(19) 0.0024(15) 0.0022(14) 0.0024(17)
C36 0.0264(17) 0.0271(18) 0.042(2) 0.0055(14) 0.0093(15) 0.0031(15)
C37 0.0276(17) 0.0246(16) 0.0288(17) 0.0015(13) 0.0080(14) -0.0030(13)
C38 0.0208(14) 0.0196(15) 0.0230(15) 0.0044(12) 0.0059(12) -0.0027(12)
C39 0.0226(16) 0.0250(16) 0.0277(16) 0.0059(13) 0.0071(13) 0.0012(13)
C40 0.0285(17) 0.0353(19) 0.0304(18) 0.0109(15) 0.0146(14) 0.0086(15)
C41 0.0330(19) 0.044(2) 0.0227(17) 0.0158(16) 0.0094(14) 0.0010(15)
C42 0.0348(19) 0.0369(19) 0.0211(16) 0.0065(15) 0.0012(14) -0.0069(14)
C43 0.0306(18) 0.0245(17) 0.0269(17) 0.0054(13) 0.0050(14) -0.0003(13)

loop_
_atom_type_symbol
_atom_type_scat_dispersion_real
_atom_type_scat_dispersion_imag
_atom_type_scat_source
C 0.0033 0.0016 'International Tables Vol C 4.2.6.8 and 6.1.1.4'
H 0.0000 0.0000 'International Tables Vol C 4.2.6.8 and 6.1.1.4'
Br -0.2901 2.4595 'International Tables Vol C 4.2.6.8 and 6.1.1.4'
F 0.0171 0.0103 'International Tables Vol C 4.2.6.8 and 6.1.1.4'
O 0.0106 0.0060 'International Tables Vol C 4.2.6.8 and 6.1.1.4'
P 0.1023 0.0942 'International Tables Vol C 4.2.6.8 and 6.1.1.4'
Pd -0.9988 1.0072 'International Tables Vol C 4.2.6.8 and 6.1.1.4'
S 0.1246 0.1234 'International Tables Vol C 4.2.6.8 and 6.1.1.4'

loop_
_geom_angle_atom_site_label_1
_geom_angle_atom_site_label_2
_geom_angle_atom_site_label_3
_geom_angle
_geom_angle_publ_flag
Br1 Pd1 C1 177.59(9) yes
Br1 Pd1 P1 89.26(2) yes
C1 Pd1 P1 89.68(8) yes
Br1 Pd1 P2 90.60(2) yes
C1 Pd1 P2 90.68(8) yes
P1 Pd1 P2 173.75(3) yes
Pd1 C1 C2 123.0(2) no
Pd1 C1 C6 121.5(2) no
C2 C1 C6 115.5(3) no
C1 C2 C3 120.6(3) no
C1 C2 H21 119.7 no
C3 C2 H21 119.7 no
C2 C3 C4 120.8(3) no
C2 C3 F1 119.8(3) no
C4 C3 F1 119.4(3) no
C3 C4 C5 121.1(3) no
C3 C4 F2 118.9(3) no
C5 C4 F2 120.0(3) no
C4 C5 C6 116.6(3) no
C4 C5 H51 121.7 no
C6 C5 H51 121.7 no
C5 C6 C1 125.3(3) no
C5 C6 O1 117.9(3) no
C1 C6 O1 116.7(3) no
C6 O1 S1 124.0(2) no
O1 S1 O2 111.48(15) no
O1 S1 O3 108.66(15) no
O2 S1 O3 122.49(18) no
O1 S1 C7 96.96(18) no
O2 S1 C7 108.2(2) no
O3 S1 C7 105.9(2) no
S1 C7 F3 108.9(4) no
S1 C7 F4 109.9(3) no
F3 C7 F4 109.4(4) no
S1 C7 F5 109.8(3) no
F3 C7 F5 109.8(3) no
F4 C7 F5 109.0(4) no
Pd1 P1 C8 115.78(10) no
Pd1 P1 C14 107.51(10) no
C8 P1 C14 104.37(14) no
Pd1 P1 C20 118.35(10) no
C8 P1 C20 100.94(14) no
C14 P1 C20 108.91(14) no
P1 C8 C9 117.0(2) no
P1 C8 C13 123.6(3) no
C9 C8 C13 119.1(3) no
C8 C9 C10 120.2(3) no
C8 C9 H91 119.9 no
C10 C9 H91 119.9 no
C9 C10 C11 119.9(4) no
C9 C10 H101 120.1 no
C11 C10 H101 120.1 no
C10 C11 C12 119.9(3) no
C10 C11 H111 120.0 no
C12 C11 H111 120.0 no
C11 C12 C13 120.7(4) no
C11 C12 H121 119.6 no
C13 C12 H121 119.6 no
C8 C13 C12 120.1(3) no
C8 C13 H131 120.0 no
C12 C13 H131 120.0 no
P1 C14 C15 117.7(2) no
P1 C14 C19 123.4(2) no
C15 C14 C19 118.9(3) no
C14 C15 C16 120.9(3) no
C14 C15 H151 119.5 no
C16 C15 H151 119.5 no
C15 C16 C17 119.5(3) no
C15 C16 H161 120.2 no
C17 C16 H161 120.2 no
C16 C17 C18 120.0(3) no
C16 C17 H171 120.0 no
C18 C17 H171 120.0 no
C17 C18 C19 120.8(3) no
C17 C18 H181 119.6 no
C19 C18 H181 119.6 no
C14 C19 C18 119.9(3) no
C14 C19 H191 120.0 no
C18 C19 H191 120.0 no
P1 C20 C21 120.6(2) no
P1 C20 C25 119.3(2) no
C21 C20 C25 120.0(3) no
C20 C21 C22 119.0(3) no
C20 C21 H211 120.5 no
C22 C21 H211 120.5 no
C21 C22 C23 121.0(3) no
C21 C22 H221 119.5 no
C23 C22 H221 119.5 no
C22 C23 C24 119.8(3) no
C22 C23 H231 120.1 no
C24 C23 H231 120.1 no
C23 C24 C25 120.3(3) no
C23 C24 H241 119.8 no
C25 C24 H241 119.8 no
C20 C25 C24 119.9(3) no
C20 C25 H251 120.1 no
C24 C25 H251 120.1 no
Pd1 P2 C26 113.67(10) no
Pd1 P2 C32 114.03(10) no
C26 P2 C32 105.88(14) no
Pd1 P2 C38 115.21(10) no
C26 P2 C38 103.88(14) no
C32 P2 C38 102.96(14) no
P2 C26 C27 117.7(2) no
P2 C26 C31 123.6(2) no
C27 C26 C31 118.7(3) no
C26 C27 C28 120.5(3) no
C26 C27 H271 119.7 no
C28 C27 H271 119.7 no
C27 C28 C29 120.5(3) no
C27 C28 H281 119.7 no
C29 C28 H281 119.7 no
C28 C29 C30 119.3(3) no
C28 C29 H291 120.3 no
C30 C29 H291 120.3 no
C29 C30 C31 120.6(3) no
C29 C30 H301 119.7 no
C31 C30 H301 119.7 no
C26 C31 C30 120.2(3) no
C26 C31 H311 119.9 no
C30 C31 H311 119.9 no
P2 C32 C33 119.7(2) no
P2 C32 C37 120.7(2) no
C33 C32 C37 119.6(3) no
C32 C33 C34 120.1(3) no
C32 C33 H331 120.0 no
C34 C33 H331 120.0 no
C33 C34 C35 119.9(3) no
C33 C34 H341 120.0 no
C35 C34 H341 120.0 no
C34 C35 C36 120.3(3) no
C34 C35 H351 119.8 no
C36 C35 H351 119.8 no
C35 C36 C37 119.9(3) no
C35 C36 H361 120.0 no
C37 C36 H361 120.0 no
C32 C37 C36 120.2(3) no
C32 C37 H371 119.9 no
C36 C37 H371 119.9 no
P2 C38 C39 118.7(2) no
P2 C38 C43 121.7(2) no
C39 C38 C43 119.2(3) no
C38 C39 C40 120.7(3) no
C38 C39 H391 119.7 no
C40 C39 H391 119.7 no
C39 C40 C41 119.1(3) no
C39 C40 H401 120.4 no
C41 C40 H401 120.4 no
C40 C41 C42 120.7(3) no
C40 C41 H411 119.7 no
C42 C41 H411 119.7 no
C41 C42 C43 120.3(3) no
C41 C42 H421 119.9 no
C43 C42 H421 119.9 no
C42 C43 C38 120.0(3) no
C42 C43 H431 120.0 no
C38 C43 H431 120.0 no

loop_
_geom_bond_atom_site_label_1
_geom_bond_atom_site_label_2
_geom_bond_distance
_geom_bond_publ_flag
Pd1 Br1 2.4892(4) yes
Pd1 C1 2.013(3) yes
Pd1 P1 2.3315(8) yes
Pd1 P2 2.3377(8) yes
C1 C2 1.407(4) no
C1 C6 1.379(4) no
C2 C3 1.380(5) no
C2 H21 1.00 no
C3 C4 1.379(5) no
C3 F1 1.351(4) ?
C4 C5 1.365(5) no
C4 F2 1.361(4) ?
C5 C6 1.395(4) no
C5 H51 1.00 no
C6 O1 1.445(4) ?
O1 S1 1.547(2) ?
S1 O2 1.412(3) ?
S1 O3 1.414(3) ?
S1 C7 1.842(5) ?
C7 F3 1.307(5) ?
C7 F4 1.322(6) ?
C7 F5 1.322(5) ?
P1 C8 1.823(3) ?
P1 C14 1.825(3) ?
P1 C20 1.827(3) ?
C8 C9 1.402(5) no
C8 C13 1.390(5) no
C9 C10 1.382(5) no
C9 H91 1.00 no
C10 C11 1.394(6) no
C10 H101 1.00 no
C11 C12 1.372(6) no
C11 H111 1.00 no
C12 C13 1.385(5) no
C12 H121 1.00 no
C13 H131 1.00 no
C14 C15 1.397(4) no
C14 C19 1.394(4) no
C15 C16 1.388(5) no
C15 H151 1.00 no
C16 C17 1.389(5) no
C16 H161 1.00 no
C17 C18 1.380(5) no
C17 H171 1.00 no
C18 C19 1.387(5) no
C18 H181 1.00 no
C19 H191 1.00 no
C20 C21 1.401(4) no
C20 C25 1.392(4) no
C21 C22 1.389(5) no
C21 H211 1.00 no
C22 C23 1.385(5) no
C22 H221 1.00 no
C23 C24 1.382(5) no
C23 H231 1.00 no
C24 C25 1.390(4) no
C24 H241 1.00 no
C25 H251 1.00 no
P2 C26 1.819(3) ?
P2 C32 1.831(3) ?
P2 C38 1.831(3) ?
C26 C27 1.395(5) no
C26 C31 1.390(4) no
C27 C28 1.386(5) no
C27 H271 1.00 no
C28 C29 1.377(5) no
C28 H281 1.00 no
C29 C30 1.384(5) no
C29 H291 1.00 no
C30 C31 1.389(5) no
C30 H301 1.00 no
C31 H311 1.00 no
C32 C33 1.386(5) no
C32 C37 1.397(4) no
C33 C34 1.398(5) no
C33 H331 1.00 no
C34 C35 1.383(5) no
C34 H341 1.00 no
C35 C36 1.384(5) no
C35 H351 1.00 no
C36 C37 1.389(5) no
C36 H361 1.00 no
C37 H371 1.00 no
C38 C39 1.407(4) no
C38 C43 1.387(5) no
C39 C40 1.385(5) no
C39 H391 1.00 no
C40 C41 1.400(5) no
C40 H401 1.00 no
C41 C42 1.373(5) no
C41 H411 1.00 no
C42 C43 1.398(5) no
C42 H421 1.00 no
C43 H431 1.00 no

loop_
_geom_hbond_atom_site_label_D
_geom_hbond_atom_site_label_H
_geom_hbond_atom_site_label_A
_geom_hbond_distance_DH
_geom_hbond_distance_HA
_geom_hbond_distance_DA
_geom_hbond_angle_DHA
C21 H211 Br1 1.00 2.80 3.522(3) 129
C27 H271 O3 1.00 2.56 3.495(4) 156
C33 H331 Br1 1.00 2.78 3.581(3) 137
